data_7110199
loop_
_publ_author_name
'Erin Wachter'
'Brock S. Howerton'
'Emily C. Hall'
'Sean Parkin'
'Edith C. Glazer'

_publ_section_title
;
 A new type of DNA 'light-switch': a dual photochemical sensor and
 metalating agent for duplex and G-quadruplex DNA
;
_journal_name_full Chem.Commun.
_journal_page_first 311
_journal_paper_doi 10.1039/c3cc47269h
_journal_volume 50
_journal_year 2014
_chemical_formula_moiety
;
C40 H30 N8 Ru, 2(F6 P), 0.89(C H2 Cl2)
;
_chemical_formula_sum 'C40.89 H31.78 Cl1.78 F12 N8 P2 Ru'
_chemical_formula_weight 1089.40
_chemical_name_systematic
;
 ?
;
_space_group_crystal_system monoclinic
_space_group_IT_number 14
_space_group_name_Hall '-P 2ybc'
_space_group_name_H-M_alt 'P 1 21/c 1'
_symmetry_space_group_name_Hall '-P 2ybc'
_symmetry_space_group_name_H-M 'P 1 21/c 1'
_atom_sites_solution_hydrogens geom
_audit_creation_method SHELXL-2013
_cell_angle_alpha 90
_cell_angle_beta 102.636(1)
_cell_angle_gamma 90
_cell_formula_units_Z 8
_cell_length_a 14.5892(4)
_cell_length_b 38.7805(10)
_cell_length_c 15.4066(4)
_cell_measurement_reflns_used 9301
_cell_measurement_temperature 150(2)
_cell_measurement_theta_max 67.97
_cell_measurement_theta_min 3.31
_cell_volume 8505.6(4)
_computing_cell_refinement 'APEX2 (Bruker-AXS, 2006)'
_computing_data_collection 'APEX2 (Bruker-AXS, 2006)'
_computing_data_reduction 'APEX2 (Bruker-AXS, 2006)'
_computing_molecular_graphics 'XP in SHELXTL (Sheldrick, 2008)'
_computing_publication_material 'SHELX (Sheldrick, 2008) and local procedures'
_computing_structure_refinement 'SHELXL-2013 (Sheldrick, 2013)'
_computing_structure_solution 'SHELXS-97 (Sheldrick, 2008)'
_diffrn_ambient_temperature 150(2)
_diffrn_detector_area_resol_mean 5.6
_diffrn_measured_fraction_theta_full 0.970
_diffrn_measured_fraction_theta_max 0.966
_diffrn_measurement_device_type 'Bruker X8 Proteum diffractometer'
_diffrn_measurement_method '\f and \w scans'
_diffrn_radiation_type CuK\a
_diffrn_radiation_wavelength 1.54178
_diffrn_reflns_av_R_equivalents 0.0459
_diffrn_reflns_av_unetI/netI 0.0272
_diffrn_reflns_Laue_measured_fraction_full 0.970
_diffrn_reflns_Laue_measured_fraction_max 0.966
_diffrn_reflns_limit_h_max 17
_diffrn_reflns_limit_h_min -17
_diffrn_reflns_limit_k_max 46
_diffrn_reflns_limit_k_min -46
_diffrn_reflns_limit_l_max 18
_diffrn_reflns_limit_l_min -18
_diffrn_reflns_number 99883
_diffrn_reflns_point_group_measured_fraction_full 0.970
_diffrn_reflns_point_group_measured_fraction_max 0.966
_diffrn_reflns_theta_full 67.679
_diffrn_reflns_theta_max 68.256
_diffrn_reflns_theta_min 3.104
_diffrn_source 'fine-focus rotating anode'
_exptl_absorpt_coefficient_mu 5.590
_exptl_absorpt_correction_T_max 0.753
_exptl_absorpt_correction_T_min 0.525
_exptl_absorpt_correction_type multi-scan
_exptl_absorpt_process_details
;
SADABS (Sheldrick, 2013) & XABS2 (Parkin, Moezzi & Hope, 1995)
;
_exptl_crystal_colour red
_exptl_crystal_density_diffrn 1.702
_exptl_crystal_description shard
_exptl_crystal_F_000 4363.4
_exptl_crystal_size_max 0.120
_exptl_crystal_size_mid 0.100
_exptl_crystal_size_min 0.030
_refine_diff_density_max 1.381
_refine_diff_density_min -1.054
_refine_diff_density_rms 0.100
_refine_ls_extinction_method none
_refine_ls_goodness_of_fit_ref 1.057
_refine_ls_hydrogen_treatment constr
_refine_ls_matrix_type full
_refine_ls_number_parameters 1195
_refine_ls_number_reflns 15055
_refine_ls_number_restraints 0
_refine_ls_restrained_S_all 1.057
_refine_ls_R_factor_all 0.0565
_refine_ls_R_factor_gt 0.0513
_refine_ls_shift/su_max 0.001
_refine_ls_shift/su_mean 0.000
_refine_ls_structure_factor_coef Fsqd
_refine_ls_weighting_details
;
 w=1/[\s^2^(Fo^2^)+(0.0527P)^2^+39.2807P]
 where P=(Fo^2^+2Fc^2^)/3
;
_refine_ls_weighting_scheme calc
_refine_ls_wR_factor_gt 0.1339
_refine_ls_wR_factor_ref 0.1384
_reflns_Friedel_coverage 0.000
_reflns_number_gt 13603
_reflns_number_total 15055
_reflns_threshold_expression 'I > 2\s(I)'
_cod_data_source_file c3cc47269h.txt
_cod_data_source_block x13115
_cod_original_formula_sum
;
C40.89 H31.78 Cl1.78 F12 N8 P2 Ru
;
_cod_database_code 7110199
_shelx_space_group_comment
;
The symmetry employed for this shelxl refinement is uniquely defined
by the following loop, which should always be used as a source of
symmetry information in preference to the above space-group names.
They are only intended as comments.
;
_shelx_estimated_absorpt_t_min 0.553
_shelx_estimated_absorpt_t_max 0.850
_shelxl_version_number 2013-2

loop_
_space_group_symop_operation_xyz
'x, y, z'
'-x, y+1/2, -z+1/2'
'-x, -y, -z'
'x, -y-1/2, z-1/2'

loop_
_atom_site_label
_atom_site_type_symbol
_atom_site_fract_x
_atom_site_fract_y
_atom_site_fract_z
_atom_site_U_iso_or_equiv
_atom_site_adp_type
_atom_site_occupancy
_atom_site_site_symmetry_order
_atom_site_calc_flag
_atom_site_refinement_flags_posn
_atom_site_refinement_flags_adp
_atom_site_refinement_flags_occupancy
Ru1A Ru 0.83567(2) 0.12485(2) 0.51290(2) 0.02626(10) Uani 1 1 d . . .
N1A N 0.8299(3) 0.10833(9) 0.6373(2) 0.0273(8) Uani 1 1 d . . .
N2A N 0.9715(3) 0.10851(10) 0.5596(2) 0.0309(8) Uani 1 1 d . . .
N3A N 0.8231(3) 0.07571(10) 0.4596(2) 0.0312(8) Uani 1 1 d . . .
N4A N 0.8488(3) 0.13463(10) 0.3836(2) 0.0302(8) Uani 1 1 d . . .
N5A N 0.6948(3) 0.14188(10) 0.4714(2) 0.0282(8) Uani 1 1 d . . .
N6A N 0.8478(3) 0.17742(10) 0.5542(2) 0.0331(9) Uani 1 1 d . . .
N7A N 0.5280(3) 0.24883(11) 0.3844(3) 0.0412(10) Uani 1 1 d . . .
N8A N 0.6852(3) 0.28542(11) 0.4820(3) 0.0429(10) Uani 1 1 d . . .
C1A C 0.7529(3) 0.10856(12) 0.6716(3) 0.0326(10) Uani 1 1 d . . .
H1A H 0.6972 0.1187 0.6377 0.039 Uiso 1 1 calc R U .
C2A C 0.7506(4) 0.09476(13) 0.7537(3) 0.0374(11) Uani 1 1 d . . .
H2A H 0.6951 0.0958 0.7765 0.045 Uiso 1 1 calc R U .
C3A C 0.8313(4) 0.07944(15) 0.8019(3) 0.0456(13) Uani 1 1 d . . .
H3A H 0.8320 0.0696 0.8585 0.055 Uiso 1 1 calc R U .
C4A C 0.9107(4) 0.07854(14) 0.7673(3) 0.0426(12) Uani 1 1 d . . .
H4A H 0.9663 0.0678 0.7996 0.051 Uiso 1 1 calc R U .
C5A C 0.9090(3) 0.09338(11) 0.6852(3) 0.0304(10) Uani 1 1 d . . .
C6A C 0.9893(3) 0.09362(11) 0.6414(3) 0.0316(10) Uani 1 1 d . . .
C7A C 1.0779(4) 0.08104(13) 0.6804(3) 0.0390(11) Uani 1 1 d . . .
H7A H 1.0892 0.0710 0.7380 0.047 Uiso 1 1 calc R U .
C8A C 1.1491(4) 0.08327(14) 0.6351(4) 0.0452(13) Uani 1 1 d . . .
H8A H 1.2106 0.0755 0.6618 0.054 Uiso 1 1 calc R U .
C9A C 1.1298(4) 0.09703(15) 0.5497(4) 0.0485(13) Uani 1 1 d . . .
H9A H 1.1772 0.0979 0.5161 0.058 Uiso 1 1 calc R U .
C10A C 1.0410(4) 0.10934(14) 0.5146(4) 0.0408(11) Uani 1 1 d . . .
H10A H 1.0282 0.1188 0.4563 0.049 Uiso 1 1 calc R U .
C11A C 0.8170(4) 0.04657(13) 0.5041(3) 0.0401(11) Uani 1 1 d . . .
H11A H 0.8165 0.0480 0.5656 0.048 Uiso 1 1 calc R U .
C12A C 0.8112(4) 0.01454(13) 0.4649(3) 0.0456(13) Uani 1 1 d . . .
H12A H 0.8067 -0.0057 0.4986 0.055 Uiso 1 1 calc R U .
C13A C 0.8121(4) 0.01235(14) 0.3759(4) 0.0480(13) Uani 1 1 d . . .
H13A H 0.8069 -0.0094 0.3470 0.058 Uiso 1 1 calc R U .
C14A C 0.8206(4) 0.04188(13) 0.3295(3) 0.0391(11) Uani 1 1 d . . .
H14A H 0.8212 0.0408 0.2680 0.047 Uiso 1 1 calc R U .
C15A C 0.8284(3) 0.07349(12) 0.3731(3) 0.0323(10) Uani 1 1 d . . .
C16A C 0.8434(3) 0.10652(12) 0.3304(3) 0.0307(10) Uani 1 1 d . . .
C17A C 0.8507(3) 0.10915(14) 0.2429(3) 0.0390(11) Uani 1 1 d . . .
H17A H 0.8480 0.0890 0.2072 0.047 Uiso 1 1 calc R U .
C18A C 0.8618(4) 0.14110(15) 0.2076(3) 0.0462(13) Uani 1 1 d . . .
H18A H 0.8656 0.1434 0.1471 0.055 Uiso 1 1 calc R U .
C19A C 0.8672(4) 0.16950(15) 0.2611(3) 0.0437(13) Uani 1 1 d . . .
H19A H 0.8746 0.1918 0.2381 0.052 Uiso 1 1 calc R U .
C20A C 0.8619(4) 0.16541(13) 0.3489(3) 0.0376(11) Uani 1 1 d . . .
H20A H 0.8678 0.1852 0.3861 0.045 Uiso 1 1 calc R U .
C21A C 0.6152(4) 0.12376(13) 0.4414(3) 0.0371(11) Uani 1 1 d . . .
C22A C 0.5303(4) 0.14070(14) 0.4041(3) 0.0427(12) Uani 1 1 d . . .
H22A H 0.4751 0.1274 0.3835 0.051 Uiso 1 1 calc R U .
C23A C 0.5257(4) 0.17556(14) 0.3969(3) 0.0402(11) Uani 1 1 d . . .
H23A H 0.4685 0.1865 0.3693 0.048 Uiso 1 1 calc R U .
C24A C 0.6057(4) 0.19500(13) 0.4305(3) 0.0359(11) Uani 1 1 d . . .
C25A C 0.6044(4) 0.23282(13) 0.4296(3) 0.0356(11) Uani 1 1 d . . .
C26A C 0.5304(4) 0.28381(13) 0.3867(4) 0.0429(12) Uani 1 1 d . . .
C27A C 0.4525(4) 0.30253(15) 0.3371(4) 0.0483(13) Uani 1 1 d . . .
H27A H 0.3996 0.2907 0.3032 0.058 Uiso 1 1 calc R U .
C28A C 0.4549(4) 0.33781(15) 0.3390(4) 0.0532(15) Uani 1 1 d . . .
H28A H 0.4030 0.3504 0.3060 0.064 Uiso 1 1 calc R U .
C29A C 0.5312(5) 0.35551(15) 0.3879(4) 0.0563(16) Uani 1 1 d . . .
H29A H 0.5305 0.3800 0.3876 0.068 Uiso 1 1 calc R U .
C30A C 0.6075(5) 0.33867(14) 0.4364(4) 0.0533(15) Uani 1 1 d . . .
H30A H 0.6590 0.3513 0.4701 0.064 Uiso 1 1 calc R U .
C31A C 0.6091(4) 0.30193(14) 0.4362(3) 0.0434(12) Uani 1 1 d . . .
C32A C 0.6836(4) 0.25124(13) 0.4772(3) 0.0365(11) Uani 1 1 d . . .
C33A C 0.7662(4) 0.23239(12) 0.5235(3) 0.0361(11) Uani 1 1 d . . .
C34A C 0.8432(4) 0.24924(13) 0.5757(3) 0.0443(12) Uani 1 1 d . . .
H34A H 0.8433 0.2736 0.5823 0.053 Uiso 1 1 calc R U .
C35A C 0.9184(4) 0.23009(14) 0.6169(4) 0.0461(13) Uani 1 1 d . . .
H35A H 0.9708 0.2412 0.6538 0.055 Uiso 1 1 calc R U .
C36A C 0.9198(4) 0.19440(13) 0.6060(3) 0.0408(12) Uani 1 1 d . . .
C37A C 1.0066(4) 0.17582(15) 0.6538(4) 0.0585(17) Uani 1 1 d . . .
H37A H 0.9889 0.1569 0.6888 0.088 Uiso 1 1 calc R U .
H37B H 1.0475 0.1919 0.6935 0.088 Uiso 1 1 calc R U .
H37C H 1.0402 0.1666 0.6103 0.088 Uiso 1 1 calc R U .
C38A C 0.6164(4) 0.08550(13) 0.4472(4) 0.0418(12) Uani 1 1 d . . .
H38A H 0.6474 0.0760 0.4020 0.063 Uiso 1 1 calc R U .
H38B H 0.5518 0.0768 0.4370 0.063 Uiso 1 1 calc R U .
H38C H 0.6509 0.0784 0.5064 0.063 Uiso 1 1 calc R U .
C39A C 0.7705(3) 0.19616(12) 0.5154(3) 0.0313(10) Uani 1 1 d . . .
C40A C 0.6877(3) 0.17731(12) 0.4692(3) 0.0298(9) Uani 1 1 d . . .
P1 P 0.06063(10) 0.23325(4) 0.38038(10) 0.0440(3) Uani 1 1 d . . .
F1 F 0.0437(3) 0.21549(10) 0.2850(3) 0.0666(10) Uani 1 1 d . . .
F2 F 0.0615(2) 0.27039(9) 0.3346(2) 0.0592(9) Uani 1 1 d . . .
F3 F 0.1717(2) 0.23022(9) 0.3900(2) 0.0611(9) Uani 1 1 d . . .
F4 F -0.0505(2) 0.23698(8) 0.3706(2) 0.0542(8) Uani 1 1 d . . .
F5 F 0.0590(3) 0.19656(9) 0.4268(3) 0.0679(10) Uani 1 1 d . . .
F6 F 0.0784(3) 0.25181(9) 0.4752(2) 0.0569(9) Uani 1 1 d . . .
P2 P 0.05952(10) 0.02287(4) 0.27649(10) 0.0465(3) Uani 1 1 d . . .
F7 F 0.0855(3) 0.00674(11) 0.1887(2) 0.0684(10) Uani 1 1 d . . .
F8 F 0.0323(3) 0.03833(12) 0.3617(3) 0.0763(11) Uani 1 1 d . . .
F9 F -0.0298(3) 0.04064(12) 0.2146(3) 0.0777(12) Uani 1 1 d . . .
F10 F -0.0063(3) -0.00964(10) 0.2820(3) 0.0781(12) Uani 1 1 d . . .
F11 F 0.1219(3) 0.05481(11) 0.2648(3) 0.0853(13) Uani 1 1 d . . .
F12 F 0.1464(3) 0.00269(13) 0.3336(3) 0.0822(13) Uani 1 1 d . . .
P3 P 0.70242(8) 0.06060(3) 0.01237(7) 0.0305(2) Uani 1 1 d . . .
F13 F 0.6263(2) 0.08646(7) 0.03634(19) 0.0406(6) Uani 1 1 d . . .
F14 F 0.62786(19) 0.02976(7) 0.00068(18) 0.0395(6) Uani 1 1 d . . .
F15 F 0.7770(2) 0.09132(8) 0.0243(2) 0.0475(7) Uani 1 1 d . . .
F16 F 0.7788(2) 0.03476(8) -0.0120(2) 0.0479(7) Uani 1 1 d . . .
F17 F 0.7365(2) 0.05089(7) 0.11545(18) 0.0435(7) Uani 1 1 d . . .
F18 F 0.6670(2) 0.07011(8) -0.09029(18) 0.0462(7) Uani 1 1 d . . .
P4 P 0.43599(10) 0.07482(5) 0.62180(10) 0.0526(4) Uani 1 1 d . . .
F19 F 0.3884(4) 0.09559(12) 0.6870(3) 0.0895(14) Uani 1 1 d . . .
F20 F 0.4771(4) 0.05112(14) 0.5526(3) 0.0979(15) Uani 1 1 d . . .
F21 F 0.4240(5) 0.04060(14) 0.6704(3) 0.126(2) Uani 1 1 d . . .
F22 F 0.5322(4) 0.0779(2) 0.6800(6) 0.180(4) Uani 1 1 d . . .
F23 F 0.3355(4) 0.0666(2) 0.5603(4) 0.154(3) Uani 1 1 d . . .
F24 F 0.4480(8) 0.10685(19) 0.5695(6) 0.205(5) Uani 1 1 d . . .
Ru1B Ru 0.30930(2) 0.09323(2) 0.09027(2) 0.02364(9) Uani 1 1 d . . .
N1B N 0.3274(2) 0.06457(9) -0.0170(2) 0.0259(7) Uani 1 1 d . . .
N2B N 0.1740(2) 0.07597(9) 0.0410(2) 0.0264(8) Uani 1 1 d . . .
N3B N 0.3172(2) 0.05335(9) 0.1800(2) 0.0269(8) Uani 1 1 d . . .
N4B N 0.2817(2) 0.11871(9) 0.2001(2) 0.0273(8) Uani 1 1 d . . .
N5B N 0.4490(3) 0.10885(9) 0.1365(2) 0.0274(8) Uani 1 1 d . . .
N6B N 0.3109(3) 0.14025(9) 0.0214(2) 0.0289(8) Uani 1 1 d . . .
N7B N 0.6170(3) 0.21616(13) 0.2024(3) 0.0491(12) Uani 1 1 d . . .
N8B N 0.4622(4) 0.25046(12) 0.0929(3) 0.0487(11) Uani 1 1 d . . .
C1B C 0.4060(3) 0.06289(12) -0.0484(3) 0.0304(9) Uani 1 1 d . . .
H1B H 0.4604 0.0746 -0.0171 0.036 Uiso 1 1 calc R U .
C2B C 0.4111(3) 0.04493(12) -0.1243(3) 0.0328(10) Uani 1 1 d . . .
H2B H 0.4676 0.0445 -0.1454 0.039 Uiso 1 1 calc R U .
C3B C 0.3320(4) 0.02744(12) -0.1692(3) 0.0347(10) Uani 1 1 d . . .
H3B H 0.3337 0.0149 -0.2219 0.042 Uiso 1 1 calc R U .
C4B C 0.2510(3) 0.02832(11) -0.1372(3) 0.0314(10) Uani 1 1 d . . .
H4B H 0.1965 0.0162 -0.1670 0.038 Uiso 1 1 calc R U .
C5B C 0.2501(3) 0.04706(11) -0.0610(3) 0.0270(9) Uani 1 1 d . . .
C6B C 0.1661(3) 0.05182(11) -0.0243(3) 0.0267(9) Uani 1 1 d . . .
C7B C 0.0820(3) 0.03455(12) -0.0554(3) 0.0327(10) Uani 1 1 d . . .
H7B H 0.0779 0.0170 -0.0993 0.039 Uiso 1 1 calc R U .
C8B C 0.0042(3) 0.04300(13) -0.0222(3) 0.0360(11) Uani 1 1 d . . .
H8B H -0.0540 0.0315 -0.0434 0.043 Uiso 1 1 calc R U .
C9B C 0.0120(3) 0.06827(13) 0.0421(3) 0.0364(11) Uani 1 1 d . . .
H9B H -0.0412 0.0750 0.0643 0.044 Uiso 1 1 calc R U .
C10B C 0.0981(3) 0.08366(12) 0.0735(3) 0.0318(10) Uani 1 1 d . . .
H10B H 0.1040 0.1003 0.1198 0.038 Uiso 1 1 calc R U .
C11B C 0.3247(3) 0.01964(12) 0.1635(3) 0.0322(10) Uani 1 1 d . . .
H11B H 0.3154 0.0121 0.1035 0.039 Uiso 1 1 calc R U .
C12B C 0.3455(4) -0.00455(13) 0.2307(3) 0.0390(11) Uani 1 1 d . . .
H12B H 0.3505 -0.0283 0.2169 0.047 Uiso 1 1 calc R U .
C13B C 0.3588(4) 0.00602(14) 0.3180(4) 0.0422(12) Uani 1 1 d . . .
H13B H 0.3767 -0.0100 0.3652 0.051 Uiso 1 1 calc R U .
C14B C 0.3458(3) 0.04021(14) 0.3354(3) 0.0379(11) Uani 1 1 d . . .
H14B H 0.3528 0.0479 0.3951 0.045 Uiso 1 1 calc R U .
C15B C 0.3227(3) 0.06335(12) 0.2660(3) 0.0300(9) Uani 1 1 d . . .
C16B C 0.2971(3) 0.09961(12) 0.2763(3) 0.0304(10) Uani 1 1 d . . .
C17B C 0.2850(4) 0.11338(14) 0.3560(3) 0.0407(11) Uani 1 1 d . . .
H17B H 0.2983 0.0999 0.4088 0.049 Uiso 1 1 calc R U .
C18B C 0.2532(4) 0.14711(16) 0.3577(4) 0.0510(14) Uani 1 1 d . . .
H18B H 0.2437 0.1569 0.4116 0.061 Uiso 1 1 calc R U .
C19B C 0.2357(4) 0.16607(14) 0.2802(4) 0.0486(13) Uani 1 1 d . . .
H19B H 0.2139 0.1892 0.2799 0.058 Uiso 1 1 calc R U .
C20B C 0.2500(4) 0.15116(13) 0.2029(4) 0.0382(11) Uani 1 1 d . . .
H20B H 0.2371 0.1643 0.1497 0.046 Uiso 1 1 calc R U .
C21B C 0.5251(3) 0.09109(12) 0.1795(3) 0.0305(10) Uani 1 1 d . . .
C22B C 0.6081(3) 0.10815(14) 0.2197(3) 0.0379(11) Uani 1 1 d . . .
H22B H 0.6605 0.0951 0.2501 0.046 Uiso 1 1 calc R U .
C23B C 0.6148(3) 0.14308(15) 0.2158(3) 0.0413(12) Uani 1 1 d . . .
H23B H 0.6701 0.1546 0.2460 0.050 Uiso 1 1 calc R U .
C24B C 0.5392(3) 0.16187(13) 0.1667(3) 0.0357(11) Uani 1 1 d . . .
C25B C 0.5425(4) 0.19897(14) 0.1569(3) 0.0400(12) Uani 1 1 d . . .
C26B C 0.6148(5) 0.25037(16) 0.1954(4) 0.0531(16) Uani 1 1 d . . .
C27B C 0.6918(5) 0.27050(19) 0.2435(4) 0.068(2) Uani 1 1 d . . .
H27B H 0.7462 0.2595 0.2771 0.081 Uiso 1 1 calc R U .
C28B C 0.6862(7) 0.3054(2) 0.2408(5) 0.081(3) Uani 1 1 d . . .
H28B H 0.7369 0.3187 0.2735 0.097 Uiso 1 1 calc R U .
C29B C 0.6072(7) 0.32227(19) 0.1908(5) 0.079(3) Uani 1 1 d . . .
H29B H 0.6046 0.3467 0.1921 0.095 Uiso 1 1 calc R U .
C30B C 0.5338(6) 0.30461(16) 0.1403(5) 0.066(2) Uani 1 1 d . . .
H30B H 0.4819 0.3165 0.1049 0.079 Uiso 1 1 calc R U .
C31B C 0.5363(5) 0.26800(15) 0.1414(4) 0.0541(16) Uani 1 1 d . . .
C32B C 0.4657(4) 0.21617(12) 0.1009(3) 0.0392(11) Uani 1 1 d . . .
C33B C 0.3881(4) 0.19592(12) 0.0495(3) 0.0349(10) Uani 1 1 d . . .
C34B C 0.3173(4) 0.21071(13) -0.0157(4) 0.0440(12) Uani 1 1 d . . .
H34B H 0.3161 0.2349 -0.0261 0.053 Uiso 1 1 calc R U .
C35B C 0.2495(4) 0.18973(13) -0.0644(3) 0.0402(11) Uani 1 1 d . . .
H35B H 0.2037 0.1993 -0.1117 0.048 Uiso 1 1 calc R U .
C36B C 0.2466(3) 0.15461(12) -0.0456(3) 0.0344(10) Uani 1 1 d . . .
C37B C 0.1727(4) 0.13250(14) -0.1011(4) 0.0438(12) Uani 1 1 d . . .
H37D H 0.2012 0.1110 -0.1159 0.066 Uiso 1 1 calc R U .
H37E H 0.1442 0.1448 -0.1559 0.066 Uiso 1 1 calc R U .
H37F H 0.1244 0.1272 -0.0678 0.066 Uiso 1 1 calc R U .
C38B C 0.5238(3) 0.05260(13) 0.1832(3) 0.0372(11) Uani 1 1 d . . .
H38D H 0.5039 0.0452 0.2371 0.056 Uiso 1 1 calc R U .
H38E H 0.5869 0.0437 0.1843 0.056 Uiso 1 1 calc R U .
H38F H 0.4797 0.0437 0.1307 0.056 Uiso 1 1 calc R U .
C39B C 0.3833(3) 0.16065(12) 0.0648(3) 0.0306(9) Uani 1 1 d . . .
C40B C 0.4587(3) 0.14349(12) 0.1264(3) 0.0291(9) Uani 1 1 d . . .
C1S C 0.2477(6) 0.2845(2) 0.1119(5) 0.062(2) Uani 0.873(5) 1 d . . P
H1S1 H 0.1938 0.2819 0.0606 0.075 Uiso 0.873(5) 1 calc R U P
H1S2 H 0.3037 0.2746 0.0945 0.075 Uiso 0.873(5) 1 calc R U P
Cl1S Cl 0.22534(18) 0.26132(6) 0.20032(15) 0.0832(8) Uani 0.873(5) 1 d . . P
Cl2S Cl 0.26697(15) 0.32831(5) 0.13440(16) 0.0778(8) Uani 0.873(5) 1 d . . P
C2S C 0.9561(8) 0.1846(2) 0.9653(6) 0.088(3) Uani 0.909(5) 1 d . . P
H2S1 H 0.9098 0.2034 0.9635 0.105 Uiso 0.909(5) 1 calc R U P
H2S2 H 1.0010 0.1920 0.9292 0.105 Uiso 0.909(5) 1 calc R U P
Cl3S Cl 1.01739(16) 0.17885(6) 1.07548(16) 0.0813(8) Uani 0.909(5) 1 d . . P
Cl4S Cl 0.9006(2) 0.14962(7) 0.9199(3) 0.166(2) Uani 0.909(5) 1 d . . P

loop_
_atom_site_aniso_label
_atom_site_aniso_U_11
_atom_site_aniso_U_22
_atom_site_aniso_U_33
_atom_site_aniso_U_23
_atom_site_aniso_U_13
_atom_site_aniso_U_12
Ru1A 0.02714(18) 0.03079(18) 0.02090(17) 0.00178(12) 0.00537(13) -0.00286(13)
N1A 0.0305(19) 0.0294(18) 0.0221(18) 0.0003(14) 0.0060(15) 0.0017(15)
N2A 0.030(2) 0.034(2) 0.0288(19) -0.0012(15) 0.0053(16) -0.0035(15)
N3A 0.035(2) 0.035(2) 0.0234(18) -0.0022(15) 0.0057(16) -0.0019(16)
N4A 0.0288(19) 0.040(2) 0.0217(18) 0.0046(15) 0.0047(15) -0.0047(16)
N5A 0.0283(19) 0.036(2) 0.0211(17) 0.0030(14) 0.0077(15) -0.0037(15)
N6A 0.041(2) 0.0293(19) 0.0257(19) 0.0018(15) 0.0008(17) -0.0042(16)
N7A 0.045(2) 0.045(2) 0.035(2) 0.0060(18) 0.0124(19) 0.0055(19)
N8A 0.058(3) 0.037(2) 0.033(2) -0.0012(17) 0.008(2) 0.004(2)
C1A 0.037(3) 0.039(2) 0.023(2) 0.0049(18) 0.0085(19) 0.005(2)
C2A 0.037(3) 0.045(3) 0.034(3) 0.005(2) 0.015(2) 0.008(2)
C3A 0.045(3) 0.061(3) 0.032(3) 0.016(2) 0.012(2) 0.007(3)
C4A 0.038(3) 0.058(3) 0.032(3) 0.013(2) 0.009(2) 0.015(2)
C5A 0.030(2) 0.032(2) 0.029(2) -0.0012(18) 0.0083(19) 0.0008(18)
C6A 0.033(2) 0.032(2) 0.028(2) -0.0004(18) 0.0036(19) 0.0004(18)
C7A 0.035(3) 0.045(3) 0.037(3) 0.007(2) 0.008(2) 0.003(2)
C8A 0.030(3) 0.045(3) 0.060(3) 0.010(3) 0.009(2) 0.002(2)
C9A 0.033(3) 0.056(3) 0.060(4) -0.001(3) 0.015(3) -0.001(2)
C10A 0.038(3) 0.050(3) 0.037(3) 0.001(2) 0.014(2) -0.003(2)
C11A 0.046(3) 0.040(3) 0.033(3) 0.003(2) 0.005(2) -0.002(2)
C12A 0.064(4) 0.034(3) 0.035(3) 0.000(2) 0.002(3) -0.003(2)
C13A 0.060(4) 0.039(3) 0.041(3) -0.008(2) 0.002(3) 0.000(2)
C14A 0.040(3) 0.043(3) 0.033(3) -0.006(2) 0.004(2) -0.001(2)
C15A 0.028(2) 0.040(3) 0.028(2) 0.0016(19) 0.0041(19) 0.0004(19)
C16A 0.023(2) 0.043(3) 0.025(2) -0.0005(19) 0.0042(18) -0.0016(18)
C17A 0.035(3) 0.054(3) 0.029(2) -0.003(2) 0.008(2) -0.010(2)
C18A 0.048(3) 0.065(4) 0.028(2) -0.001(2) 0.013(2) -0.018(3)
C19A 0.045(3) 0.055(3) 0.033(3) 0.009(2) 0.011(2) -0.017(2)
C20A 0.040(3) 0.039(3) 0.036(3) 0.001(2) 0.012(2) -0.010(2)
C21A 0.036(3) 0.045(3) 0.030(2) 0.001(2) 0.008(2) -0.009(2)
C22A 0.033(3) 0.055(3) 0.039(3) 0.000(2) 0.005(2) -0.009(2)
C23A 0.035(3) 0.049(3) 0.036(3) 0.003(2) 0.007(2) 0.002(2)
C24A 0.039(3) 0.043(3) 0.027(2) 0.0036(19) 0.008(2) 0.001(2)
C25A 0.044(3) 0.040(3) 0.024(2) 0.0057(19) 0.010(2) 0.007(2)
C26A 0.052(3) 0.042(3) 0.038(3) 0.008(2) 0.017(2) 0.010(2)
C27A 0.048(3) 0.057(3) 0.043(3) 0.011(3) 0.017(3) 0.012(3)
C28A 0.059(4) 0.051(3) 0.050(3) 0.009(3) 0.013(3) 0.021(3)
C29A 0.073(4) 0.044(3) 0.051(3) 0.000(3) 0.010(3) 0.015(3)
C30A 0.077(4) 0.038(3) 0.044(3) -0.004(2) 0.012(3) 0.012(3)
C31A 0.054(3) 0.046(3) 0.031(3) -0.002(2) 0.012(2) 0.006(2)
C32A 0.046(3) 0.039(3) 0.027(2) 0.0009(19) 0.011(2) 0.002(2)
C33A 0.045(3) 0.038(3) 0.026(2) 0.0036(19) 0.009(2) 0.002(2)
C34A 0.056(3) 0.036(3) 0.038(3) -0.005(2) 0.004(2) -0.008(2)
C35A 0.050(3) 0.041(3) 0.042(3) -0.004(2) -0.001(2) -0.008(2)
C36A 0.042(3) 0.040(3) 0.037(3) -0.002(2) 0.001(2) -0.005(2)
C37A 0.053(4) 0.046(3) 0.064(4) -0.012(3) -0.017(3) -0.004(3)
C38A 0.040(3) 0.044(3) 0.042(3) 0.001(2) 0.009(2) -0.012(2)
C39A 0.037(3) 0.034(2) 0.024(2) 0.0012(18) 0.0086(19) -0.0019(19)
C40A 0.037(2) 0.036(2) 0.018(2) 0.0042(17) 0.0101(18) -0.0017(19)
P1 0.0409(7) 0.0436(7) 0.0464(8) -0.0093(6) 0.0075(6) -0.0032(6)
F1 0.057(2) 0.075(2) 0.063(2) -0.0270(19) 0.0033(18) -0.0046(18)
F2 0.060(2) 0.056(2) 0.059(2) 0.0022(16) 0.0070(17) -0.0122(16)
F3 0.0429(18) 0.069(2) 0.070(2) -0.0259(18) 0.0092(17) -0.0041(16)
F4 0.0436(18) 0.0467(17) 0.072(2) -0.0033(16) 0.0108(16) -0.0024(14)
F5 0.064(2) 0.0473(19) 0.087(3) 0.0064(18) 0.005(2) 0.0020(16)
F6 0.067(2) 0.0548(19) 0.0470(18) -0.0102(15) 0.0088(16) 0.0054(16)
P2 0.0353(7) 0.0545(8) 0.0475(8) 0.0119(6) 0.0044(6) -0.0035(6)
F7 0.057(2) 0.093(3) 0.057(2) 0.008(2) 0.0185(18) 0.0076(19)
F8 0.071(3) 0.096(3) 0.058(2) -0.017(2) 0.005(2) -0.009(2)
F9 0.052(2) 0.119(3) 0.064(2) 0.026(2) 0.0166(19) 0.028(2)
F10 0.082(3) 0.068(2) 0.097(3) -0.006(2) 0.047(2) -0.022(2)
F11 0.078(3) 0.077(3) 0.104(3) 0.003(2) 0.026(3) -0.026(2)
F12 0.064(2) 0.126(4) 0.055(2) 0.033(2) 0.0087(19) 0.027(2)
P3 0.0271(6) 0.0399(6) 0.0253(6) 0.0011(5) 0.0074(5) -0.0011(5)
F13 0.0409(16) 0.0473(16) 0.0366(15) -0.0005(12) 0.0149(13) 0.0055(12)
F14 0.0331(14) 0.0464(16) 0.0387(15) -0.0016(12) 0.0075(12) -0.0076(12)
F15 0.0392(16) 0.0479(17) 0.0559(19) 0.0015(14) 0.0116(14) -0.0088(13)
F16 0.0376(16) 0.0508(17) 0.0580(19) -0.0032(14) 0.0164(14) 0.0059(13)
F17 0.0505(18) 0.0474(16) 0.0284(14) 0.0038(12) -0.0006(13) -0.0035(13)
F18 0.0503(18) 0.0627(19) 0.0273(14) 0.0057(13) 0.0122(13) 0.0041(14)
P4 0.0369(7) 0.0853(11) 0.0371(7) 0.0192(7) 0.0113(6) 0.0103(7)
F19 0.101(4) 0.097(3) 0.078(3) -0.015(2) 0.035(3) 0.012(3)
F20 0.102(4) 0.123(4) 0.089(3) 0.016(3) 0.064(3) 0.018(3)
F21 0.228(7) 0.093(3) 0.085(3) -0.006(3) 0.098(4) -0.033(4)
F22 0.065(3) 0.195(7) 0.233(9) -0.030(6) -0.067(4) 0.010(4)
F23 0.080(4) 0.251(9) 0.112(5) -0.066(5) -0.019(3) 0.056(5)
F24 0.353(13) 0.120(5) 0.205(8) 0.094(5) 0.198(9) 0.089(7)
Ru1B 0.02044(16) 0.02807(17) 0.02182(16) -0.00123(12) 0.00338(12) 0.00151(12)
N1B 0.0261(18) 0.0280(18) 0.0214(17) 0.0011(14) 0.0007(14) 0.0030(14)
N2B 0.0218(18) 0.0310(18) 0.0252(18) 0.0038(14) 0.0028(14) 0.0017(14)
N3B 0.0240(18) 0.0325(19) 0.0241(18) -0.0005(14) 0.0051(15) 0.0022(14)
N4B 0.0213(18) 0.0333(19) 0.0285(19) -0.0049(15) 0.0083(15) -0.0002(14)
N5B 0.0261(19) 0.0344(19) 0.0216(17) -0.0040(14) 0.0048(15) 0.0020(15)
N6B 0.031(2) 0.0293(19) 0.0252(18) -0.0008(14) 0.0035(16) 0.0027(15)
N7B 0.055(3) 0.060(3) 0.036(2) -0.016(2) 0.018(2) -0.024(2)
N8B 0.066(3) 0.043(2) 0.045(3) -0.009(2) 0.028(2) -0.014(2)
C1B 0.026(2) 0.035(2) 0.028(2) 0.0008(18) 0.0023(18) -0.0005(18)
C2B 0.031(2) 0.042(3) 0.028(2) 0.0027(19) 0.0100(19) 0.0035(19)
C3B 0.044(3) 0.035(2) 0.024(2) -0.0012(18) 0.005(2) 0.004(2)
C4B 0.030(2) 0.032(2) 0.028(2) 0.0002(18) -0.0024(19) 0.0019(18)
C5B 0.027(2) 0.029(2) 0.023(2) 0.0054(16) 0.0028(17) 0.0011(17)
C6B 0.025(2) 0.030(2) 0.024(2) 0.0055(17) 0.0019(17) 0.0015(16)
C7B 0.030(2) 0.035(2) 0.030(2) 0.0051(18) -0.0008(19) -0.0030(18)
C8B 0.026(2) 0.042(3) 0.036(3) 0.010(2) -0.001(2) -0.0054(19)
C9B 0.024(2) 0.049(3) 0.036(3) 0.013(2) 0.006(2) 0.005(2)
C10B 0.027(2) 0.039(2) 0.029(2) 0.0016(19) 0.0039(19) 0.0059(18)
C11B 0.031(2) 0.033(2) 0.031(2) -0.0005(18) 0.0044(19) 0.0008(18)
C12B 0.037(3) 0.034(2) 0.045(3) 0.004(2) 0.009(2) 0.003(2)
C13B 0.038(3) 0.048(3) 0.041(3) 0.015(2) 0.009(2) 0.006(2)
C14B 0.033(3) 0.055(3) 0.027(2) 0.004(2) 0.009(2) 0.004(2)
C15B 0.022(2) 0.039(2) 0.029(2) -0.0022(18) 0.0044(18) -0.0001(18)
C16B 0.022(2) 0.040(2) 0.030(2) -0.0056(19) 0.0063(18) -0.0041(18)
C17B 0.039(3) 0.052(3) 0.033(3) -0.009(2) 0.013(2) -0.005(2)
C18B 0.054(3) 0.059(3) 0.044(3) -0.019(3) 0.021(3) -0.005(3)
C19B 0.056(3) 0.042(3) 0.054(3) -0.012(2) 0.026(3) 0.001(2)
C20B 0.038(3) 0.036(3) 0.042(3) -0.003(2) 0.013(2) 0.004(2)
C21B 0.021(2) 0.048(3) 0.023(2) -0.0014(18) 0.0070(17) 0.0020(18)
C22B 0.028(2) 0.058(3) 0.026(2) -0.003(2) 0.0019(19) 0.001(2)
C23B 0.026(2) 0.063(3) 0.033(3) -0.009(2) 0.002(2) -0.010(2)
C24B 0.035(3) 0.048(3) 0.026(2) -0.010(2) 0.010(2) -0.009(2)
C25B 0.045(3) 0.048(3) 0.031(2) -0.010(2) 0.017(2) -0.016(2)
C26B 0.066(4) 0.063(4) 0.039(3) -0.019(3) 0.029(3) -0.035(3)
C27B 0.077(5) 0.081(5) 0.053(4) -0.023(3) 0.031(3) -0.046(4)
C28B 0.105(6) 0.079(5) 0.071(5) -0.037(4) 0.046(5) -0.060(5)
C29B 0.122(7) 0.058(4) 0.077(5) -0.028(4) 0.065(5) -0.055(5)
C30B 0.100(5) 0.047(3) 0.068(4) -0.014(3) 0.054(4) -0.027(3)
C31B 0.084(5) 0.046(3) 0.044(3) -0.016(2) 0.039(3) -0.030(3)
C32B 0.054(3) 0.035(3) 0.034(3) -0.007(2) 0.021(2) -0.010(2)
C33B 0.045(3) 0.034(2) 0.029(2) -0.0012(19) 0.015(2) 0.000(2)
C34B 0.057(3) 0.031(2) 0.044(3) 0.003(2) 0.013(3) 0.005(2)
C35B 0.045(3) 0.039(3) 0.036(3) 0.005(2) 0.006(2) 0.009(2)
C36B 0.032(2) 0.036(2) 0.034(2) 0.0023(19) 0.004(2) 0.0058(19)
C37B 0.039(3) 0.043(3) 0.042(3) 0.008(2) -0.007(2) 0.001(2)
C38B 0.027(2) 0.047(3) 0.036(3) 0.005(2) 0.006(2) 0.009(2)
C39B 0.033(2) 0.037(2) 0.024(2) -0.0033(18) 0.0094(19) -0.0005(19)
C40B 0.027(2) 0.040(2) 0.023(2) -0.0028(18) 0.0103(18) 0.0003(18)
C1S 0.061(5) 0.069(5) 0.056(4) -0.011(4) 0.011(4) -0.008(4)
Cl1S 0.0961(17) 0.0793(14) 0.0697(13) 0.0090(10) 0.0081(12) -0.0271(12)
Cl2S 0.0703(13) 0.0542(11) 0.0968(16) 0.0000(10) -0.0082(11) 0.0016(9)
C2S 0.155(10) 0.052(4) 0.067(5) 0.009(4) 0.050(6) 0.002(5)
Cl3S 0.0807(14) 0.0775(13) 0.0923(16) 0.0365(11) 0.0330(12) 0.0148(10)
Cl4S 0.115(2) 0.0680(15) 0.259(5) 0.024(2) -0.078(3) -0.0232(15)

loop_
_atom_type_symbol
_atom_type_description
_atom_type_scat_dispersion_real
_atom_type_scat_dispersion_imag
_atom_type_scat_source
C C 0.0181 0.0091 'International Tables Vol C Tables 4.2.6.8 and 6.1.1.4'
H H 0.0000 0.0000 'International Tables Vol C Tables 4.2.6.8 and 6.1.1.4'
N N 0.0311 0.0180 'International Tables Vol C Tables 4.2.6.8 and 6.1.1.4'
F F 0.0727 0.0534 'International Tables Vol C Tables 4.2.6.8 and 6.1.1.4'
P P 0.2955 0.4335 'International Tables Vol C Tables 4.2.6.8 and 6.1.1.4'
Ru Ru 0.0552 3.2960 'International Tables Vol C Tables 4.2.6.8 and 6.1.1.4'
Cl Cl 0.3639 0.7018 'International Tables Vol C Tables 4.2.6.8 and 6.1.1.4'

loop_
_geom_angle_atom_site_label_1
_geom_angle_atom_site_label_2
_geom_angle_atom_site_label_3
_geom_angle
N1A Ru1A N2A 79.02(15)
N1A Ru1A N3A 93.76(15)
N2A Ru1A N3A 81.33(15)
N1A Ru1A N4A 171.75(15)
N2A Ru1A N4A 96.19(15)
N3A Ru1A N4A 78.80(15)
N1A Ru1A N5A 98.29(14)
N2A Ru1A N5A 177.14(14)
N3A Ru1A N5A 99.89(15)
N4A Ru1A N5A 86.60(14)
N1A Ru1A N6A 92.17(14)
N2A Ru1A N6A 100.36(15)
N3A Ru1A N6A 174.04(14)
N4A Ru1A N6A 95.31(15)
N5A Ru1A N6A 78.68(15)
C1A N1A C5A 118.3(4)
C1A N1A Ru1A 125.4(3)
C5A N1A Ru1A 116.1(3)
C10A N2A C6A 118.3(4)
C10A N2A Ru1A 126.1(3)
C6A N2A Ru1A 115.4(3)
C11A N3A C15A 118.5(4)
C11A N3A Ru1A 125.8(3)
C15A N3A Ru1A 115.5(3)
C20A N4A C16A 118.1(4)
C20A N4A Ru1A 126.6(3)
C16A N4A Ru1A 115.3(3)
C21A N5A C40A 117.2(4)
C21A N5A Ru1A 130.2(3)
C40A N5A Ru1A 112.4(3)
C36A N6A C39A 117.6(4)
C36A N6A Ru1A 130.4(3)
C39A N6A Ru1A 111.8(3)
C25A N7A C26A 116.0(5)
C32A N8A C31A 116.4(5)
N1A C1A C2A 123.3(4)
N1A C1A H1A 118.3
C2A C1A H1A 118.3
C3A C2A C1A 118.0(5)
C3A C2A H2A 121.0
C1A C2A H2A 121.0
C4A C3A C2A 119.6(5)
C4A C3A H3A 120.2
C2A C3A H3A 120.2
C3A C4A C5A 119.6(5)
C3A C4A H4A 120.2
C5A C4A H4A 120.2
N1A C5A C4A 121.2(4)
N1A C5A C6A 114.5(4)
C4A C5A C6A 124.3(4)
N2A C6A C7A 121.4(5)
N2A C6A C5A 114.7(4)
C7A C6A C5A 123.9(4)
C8A C7A C6A 119.6(5)
C8A C7A H7A 120.2
C6A C7A H7A 120.2
C7A C8A C9A 119.0(5)
C7A C8A H8A 120.5
C9A C8A H8A 120.5
C10A C9A C8A 118.9(5)
C10A C9A H9A 120.6
C8A C9A H9A 120.6
N2A C10A C9A 122.7(5)
N2A C10A H10A 118.6
C9A C10A H10A 118.6
N3A C11A C12A 122.9(5)
N3A C11A H11A 118.6
C12A C11A H11A 118.6
C11A C12A C13A 118.7(5)
C11A C12A H12A 120.7
C13A C12A H12A 120.7
C14A C13A C12A 119.3(5)
C14A C13A H13A 120.3
C12A C13A H13A 120.3
C13A C14A C15A 119.5(5)
C13A C14A H14A 120.3
C15A C14A H14A 120.3
N3A C15A C14A 121.0(4)
N3A C15A C16A 115.4(4)
C14A C15A C16A 123.6(4)
N4A C16A C17A 121.7(4)
N4A C16A C15A 114.9(4)
C17A C16A C15A 123.4(4)
C18A C17A C16A 119.6(5)
C18A C17A H17A 120.2
C16A C17A H17A 120.2
C19A C18A C17A 118.8(5)
C19A C18A H18A 120.6
C17A C18A H18A 120.6
C18A C19A C20A 119.3(5)
C18A C19A H19A 120.3
C20A C19A H19A 120.3
N4A C20A C19A 122.4(5)
N4A C20A H20A 118.8
C19A C20A H20A 118.8
N5A C21A C22A 120.7(5)
N5A C21A C38A 120.0(5)
C22A C21A C38A 119.2(4)
C23A C22A C21A 121.5(5)
C23A C22A H22A 119.3
C21A C22A H22A 119.3
C22A C23A C24A 119.1(5)
C22A C23A H23A 120.4
C24A C23A H23A 120.4
C23A C24A C40A 117.6(5)
C23A C24A C25A 122.1(5)
C40A C24A C25A 120.2(4)
N7A C25A C32A 122.0(5)
N7A C25A C24A 118.6(5)
C32A C25A C24A 119.5(4)
N7A C26A C31A 121.5(5)
N7A C26A C27A 118.9(5)
C31A C26A C27A 119.6(5)
C28A C27A C26A 119.0(6)
C28A C27A H27A 120.5
C26A C27A H27A 120.5
C27A C28A C29A 121.4(5)
C27A C28A H28A 119.3
C29A C28A H28A 119.3
C30A C29A C28A 121.6(6)
C30A C29A H29A 119.2
C28A C29A H29A 119.2
C29A C30A C31A 119.2(6)
C29A C30A H30A 120.4
C31A C30A H30A 120.4
N8A C31A C26A 121.8(5)
N8A C31A C30A 119.2(5)
C26A C31A C30A 119.1(5)
N8A C32A C25A 122.3(5)
N8A C32A C33A 118.1(5)
C25A C32A C33A 119.6(4)
C34A C33A C39A 118.2(5)
C34A C33A C32A 121.6(5)
C39A C33A C32A 120.2(4)
C35A C34A C33A 118.6(5)
C35A C34A H34A 120.7
C33A C34A H34A 120.7
C34A C35A C36A 121.1(5)
C34A C35A H35A 119.5
C36A C35A H35A 119.5
N6A C36A C35A 121.8(5)
N6A C36A C37A 121.5(5)
C35A C36A C37A 116.7(5)
C36A C37A H37A 109.5
C36A C37A H37B 109.5
H37A C37A H37B 109.5
C36A C37A H37C 109.5
H37A C37A H37C 109.5
H37B C37A H37C 109.5
C21A C38A H38A 109.5
C21A C38A H38B 109.5
H38A C38A H38B 109.5
C21A C38A H38C 109.5
H38A C38A H38C 109.5
H38B C38A H38C 109.5
N6A C39A C33A 122.6(4)
N6A C39A C40A 117.6(4)
C33A C39A C40A 119.6(4)
N5A C40A C24A 123.6(4)
N5A C40A C39A 116.0(4)
C24A C40A C39A 120.2(4)
F1 P1 F5 90.8(2)
F1 P1 F6 178.7(2)
F5 P1 F6 90.4(2)
F1 P1 F3 90.2(2)
F5 P1 F3 90.4(2)
F6 P1 F3 89.40(19)
F1 P1 F4 90.1(2)
F5 P1 F4 90.5(2)
F6 P1 F4 90.2(2)
F3 P1 F4 179.0(2)
F1 P1 F2 89.8(2)
F5 P1 F2 179.2(2)
F6 P1 F2 88.95(19)
F3 P1 F2 90.1(2)
F4 P1 F2 88.98(19)
F11 P2 F8 93.1(3)
F11 P2 F12 92.3(3)
F8 P2 F12 92.4(2)
F11 P2 F9 90.5(3)
F8 P2 F9 90.7(2)
F12 P2 F9 175.7(3)
F11 P2 F10 176.6(3)
F8 P2 F10 89.5(2)
F12 P2 F10 89.9(3)
F9 P2 F10 87.2(3)
F11 P2 F7 87.8(2)
F8 P2 F7 178.9(2)
F12 P2 F7 88.2(2)
F9 P2 F7 88.7(2)
F10 P2 F7 89.6(2)
F18 P3 F15 90.35(17)
F18 P3 F13 89.62(16)
F15 P3 F13 89.78(17)
F18 P3 F14 89.79(16)
F15 P3 F14 179.8(2)
F13 P3 F14 90.30(16)
F18 P3 F17 179.21(19)
F15 P3 F17 90.32(17)
F13 P3 F17 89.96(16)
F14 P3 F17 89.54(16)
F18 P3 F16 90.18(17)
F15 P3 F16 90.12(17)
F13 P3 F16 179.77(19)
F14 P3 F16 89.80(17)
F17 P3 F16 90.24(17)
F22 P4 F24 92.9(6)
F22 P4 F21 88.2(4)
F24 P4 F21 176.5(4)
F22 P4 F19 93.7(4)
F24 P4 F19 92.2(3)
F21 P4 F19 91.0(3)
F22 P4 F23 173.0(5)
F24 P4 F23 92.7(6)
F21 P4 F23 86.0(4)
F19 P4 F23 90.3(3)
F22 P4 F20 90.3(4)
F24 P4 F20 90.7(3)
F21 P4 F20 86.0(3)
F19 P4 F20 174.9(3)
F23 P4 F20 85.4(3)
N1B Ru1B N3B 97.78(14)
N1B Ru1B N2B 79.05(14)
N3B Ru1B N2B 84.95(14)
N1B Ru1B N4B 174.58(14)
N3B Ru1B N4B 78.61(14)
N2B Ru1B N4B 96.51(14)
N1B Ru1B N5B 98.21(14)
N3B Ru1B N5B 94.68(14)
N2B Ru1B N5B 177.15(14)
N4B Ru1B N5B 86.18(14)
N1B Ru1B N6B 92.62(14)
N3B Ru1B N6B 168.41(14)
N2B Ru1B N6B 102.11(14)
N4B Ru1B N6B 91.35(14)
N5B Ru1B N6B 78.73(14)
C1B N1B C5B 118.4(4)
C1B N1B Ru1B 126.0(3)
C5B N1B Ru1B 115.5(3)
C10B N2B C6B 119.0(4)
C10B N2B Ru1B 126.1(3)
C6B N2B Ru1B 114.5(3)
C11B N3B C15B 118.1(4)
C11B N3B Ru1B 126.8(3)
C15B N3B Ru1B 114.9(3)
C20B N4B C16B 118.2(4)
C20B N4B Ru1B 127.0(3)
C16B N4B Ru1B 114.7(3)
C21B N5B C40B 117.6(4)
C21B N5B Ru1B 130.8(3)
C40B N5B Ru1B 111.3(3)
C36B N6B C39B 117.8(4)
C36B N6B Ru1B 131.0(3)
C39B N6B Ru1B 110.2(3)
C26B N7B C25B 116.9(5)
C32B N8B C31B 116.1(5)
N1B C1B C2B 122.8(4)
N1B C1B H1B 118.6
C2B C1B H1B 118.6
C1B C2B C3B 118.5(4)
C1B C2B H2B 120.7
C3B C2B H2B 120.7
C4B C3B C2B 119.7(4)
C4B C3B H3B 120.2
C2B C3B H3B 120.2
C3B C4B C5B 119.0(4)
C3B C4B H4B 120.5
C5B C4B H4B 120.5
N1B C5B C4B 121.5(4)
N1B C5B C6B 114.5(4)
C4B C5B C6B 123.8(4)
N2B C6B C7B 120.9(4)
N2B C6B C5B 115.4(4)
C7B C6B C5B 123.7(4)
C8B C7B C6B 119.5(4)
C8B C7B H7B 120.2
C6B C7B H7B 120.2
C9B C8B C7B 119.3(4)
C9B C8B H8B 120.4
C7B C8B H8B 120.4
C8B C9B C10B 119.0(5)
C8B C9B H9B 120.5
C10B C9B H9B 120.5
N2B C10B C9B 122.3(4)
N2B C10B H10B 118.9
C9B C10B H10B 118.9
N3B C11B C12B 122.2(4)
N3B C11B H11B 118.9
C12B C11B H11B 118.9
C13B C12B C11B 119.4(5)
C13B C12B H12B 120.3
C11B C12B H12B 120.3
C14B C13B C12B 118.8(5)
C14B C13B H13B 120.6
C12B C13B H13B 120.6
C13B C14B C15B 119.8(5)
C13B C14B H14B 120.1
C15B C14B H14B 120.1
N3B C15B C14B 121.3(4)
N3B C15B C16B 114.4(4)
C14B C15B C16B 124.2(4)
N4B C16B C17B 121.6(4)
N4B C16B C15B 115.1(4)
C17B C16B C15B 123.2(4)
C16B C17B C18B 119.2(5)
C16B C17B H17B 120.4
C18B C17B H17B 120.4
C19B C18B C17B 119.0(5)
C19B C18B H18B 120.5
C17B C18B H18B 120.5
C18B C19B C20B 119.3(5)
C18B C19B H19B 120.3
C20B C19B H19B 120.3
N4B C20B C19B 122.6(5)
N4B C20B H20B 118.7
C19B C20B H20B 118.7
N5B C21B C22B 121.0(4)
N5B C21B C38B 120.8(4)
C22B C21B C38B 118.2(4)
C23B C22B C21B 121.0(5)
C23B C22B H22B 119.5
C21B C22B H22B 119.5
C22B C23B C24B 119.1(4)
C22B C23B H23B 120.4
C24B C23B H23B 120.4
C40B C24B C23B 117.5(5)
C40B C24B C25B 120.3(5)
C23B C24B C25B 122.3(5)
N7B C25B C32B 121.8(5)
N7B C25B C24B 118.8(5)
C32B C25B C24B 119.3(4)
N7B C26B C31B 121.6(5)
N7B C26B C27B 119.9(7)
C31B C26B C27B 118.5(6)
C28B C27B C26B 119.5(8)
C28B C27B H27B 120.2
C26B C27B H27B 120.2
C27B C28B C29B 121.3(7)
C27B C28B H28B 119.4
C29B C28B H28B 119.4
C30B C29B C28B 122.0(7)
C30B C29B H29B 119.0
C28B C29B H29B 119.0
C29B C30B C31B 118.7(8)
C29B C30B H30B 120.6
C31B C30B H30B 120.6
N8B C31B C30B 118.7(7)
N8B C31B C26B 121.4(5)
C30B C31B C26B 119.9(6)
N8B C32B C25B 122.1(5)
N8B C32B C33B 118.5(5)
C25B C32B C33B 119.4(4)
C39B C33B C34B 118.0(5)
C39B C33B C32B 119.8(4)
C34B C33B C32B 122.2(5)
C35B C34B C33B 118.7(5)
C35B C34B H34B 120.6
C33B C34B H34B 120.6
C34B C35B C36B 121.2(5)
C34B C35B H35B 119.4
C36B C35B H35B 119.4
N6B C36B C35B 120.8(4)
N6B C36B C37B 119.6(4)
C35B C36B C37B 119.6(4)
C36B C37B H37D 109.5
C36B C37B H37E 109.5
H37D C37B H37E 109.5
C36B C37B H37F 109.5
H37D C37B H37F 109.5
H37E C37B H37F 109.5
C21B C38B H38D 109.5
C21B C38B H38E 109.5
H38D C38B H38E 109.5
C21B C38B H38F 109.5
H38D C38B H38F 109.5
H38E C38B H38F 109.5
N6B C39B C33B 123.1(4)
N6B C39B C40B 116.6(4)
C33B C39B C40B 120.3(4)
N5B C40B C24B 123.4(4)
N5B C40B C39B 116.4(4)
C24B C40B C39B 120.0(4)
Cl1S C1S Cl2S 113.6(4)
Cl1S C1S H1S1 108.8
Cl2S C1S H1S1 108.8
Cl1S C1S H1S2 108.8
Cl2S C1S H1S2 108.8
H1S1 C1S H1S2 107.7
Cl4S C2S Cl3S 113.8(5)
Cl4S C2S H2S1 108.8
Cl3S C2S H2S1 108.8
Cl4S C2S H2S2 108.8
Cl3S C2S H2S2 108.8
H2S1 C2S H2S2 107.7

loop_
_geom_bond_atom_site_label_1
_geom_bond_atom_site_label_2
_geom_bond_distance
Ru1A N1A 2.040(4)
Ru1A N2A 2.055(4)
Ru1A N3A 2.068(4)
Ru1A N4A 2.078(4)
Ru1A N5A 2.120(4)
Ru1A N6A 2.132(4)
N1A C1A 1.341(6)
N1A C5A 1.357(6)
N2A C10A 1.348(6)
N2A C6A 1.360(6)
N3A C11A 1.336(6)
N3A C15A 1.353(6)
N4A C20A 1.338(6)
N4A C16A 1.356(6)
N5A C21A 1.350(6)
N5A C40A 1.378(6)
N6A C36A 1.344(6)
N6A C39A 1.365(6)
N7A C25A 1.332(6)
N7A C26A 1.357(7)
N8A C32A 1.328(6)
N8A C31A 1.341(7)
C1A C2A 1.381(7)
C1A H1A 0.9500
C2A C3A 1.381(7)
C2A H2A 0.9500
C3A C4A 1.378(8)
C3A H3A 0.9500
C4A C5A 1.385(7)
C4A H4A 0.9500
C5A C6A 1.474(7)
C6A C7A 1.389(7)
C7A C8A 1.375(8)
C7A H7A 0.9500
C8A C9A 1.391(8)
C8A H8A 0.9500
C9A C10A 1.376(8)
C9A H9A 0.9500
C10A H10A 0.9500
C11A C12A 1.376(7)
C11A H11A 0.9500
C12A C13A 1.377(8)
C12A H12A 0.9500
C13A C14A 1.370(8)
C13A H13A 0.9500
C14A C15A 1.391(7)
C14A H14A 0.9500
C15A C16A 1.479(7)
C16A C17A 1.378(7)
C17A C18A 1.377(8)
C17A H17A 0.9500
C18A C19A 1.368(8)
C18A H18A 0.9500
C19A C20A 1.381(7)
C19A H19A 0.9500
C20A H20A 0.9500
C21A C22A 1.408(7)
C21A C38A 1.486(7)
C22A C23A 1.357(8)
C22A H22A 0.9500
C23A C24A 1.391(7)
C23A H23A 0.9500
C24A C40A 1.395(7)
C24A C25A 1.467(7)
C25A C32A 1.418(7)
C26A C31A 1.417(8)
C26A C27A 1.423(7)
C27A C28A 1.369(8)
C27A H27A 0.9500
C28A C29A 1.382(9)
C28A H28A 0.9500
C29A C30A 1.364(8)
C29A H29A 0.9500
C30A C31A 1.425(8)
C30A H30A 0.9500
C32A C33A 1.456(7)
C33A C34A 1.392(7)
C33A C39A 1.413(7)
C34A C35A 1.362(8)
C34A H34A 0.9500
C35A C36A 1.395(7)
C35A H35A 0.9500
C36A C37A 1.502(8)
C37A H37A 0.9800
C37A H37B 0.9800
C37A H37C 0.9800
C38A H38A 0.9800
C38A H38B 0.9800
C38A H38C 0.9800
C39A C40A 1.457(6)
P1 F1 1.593(4)
P1 F5 1.595(4)
P1 F6 1.598(3)
P1 F3 1.598(4)
P1 F4 1.602(3)
P1 F2 1.605(4)
P2 F11 1.570(4)
P2 F8 1.571(4)
P2 F12 1.583(4)
P2 F9 1.593(4)
P2 F10 1.599(4)
P2 F7 1.609(4)
P3 F18 1.596(3)
P3 F15 1.597(3)
P3 F13 1.598(3)
P3 F14 1.600(3)
P3 F17 1.602(3)
P3 F16 1.603(3)
P4 F22 1.496(5)
P4 F24 1.511(6)
P4 F21 1.552(5)
P4 F19 1.564(5)
P4 F23 1.594(6)
P4 F20 1.619(5)
Ru1B N1B 2.056(4)
Ru1B N3B 2.061(4)
Ru1B N2B 2.065(3)
Ru1B N4B 2.073(4)
Ru1B N5B 2.096(4)
Ru1B N6B 2.112(4)
N1B C1B 1.339(6)
N1B C5B 1.364(5)
N2B C10B 1.345(6)
N2B C6B 1.361(6)
N3B C11B 1.341(6)
N3B C15B 1.366(6)
N4B C20B 1.345(6)
N4B C16B 1.365(6)
N5B C21B 1.351(6)
N5B C40B 1.363(6)
N6B C36B 1.353(6)
N6B C39B 1.371(6)
N7B C26B 1.331(8)
N7B C25B 1.336(6)
N8B C32B 1.335(7)
N8B C31B 1.354(8)
C1B C2B 1.377(6)
C1B H1B 0.9500
C2B C3B 1.386(7)
C2B H2B 0.9500
C3B C4B 1.377(7)
C3B H3B 0.9500
C4B C5B 1.383(6)
C4B H4B 0.9500
C5B C6B 1.469(6)
C6B C7B 1.388(6)
C7B C8B 1.383(7)
C7B H7B 0.9500
C8B C9B 1.380(7)
C8B H8B 0.9500
C9B C10B 1.380(7)
C9B H9B 0.9500
C10B H10B 0.9500
C11B C12B 1.381(7)
C11B H11B 0.9500
C12B C13B 1.378(8)
C12B H12B 0.9500
C13B C14B 1.374(8)
C13B H13B 0.9500
C14B C15B 1.380(7)
C14B H14B 0.9500
C15B C16B 1.472(6)
C16B C17B 1.385(7)
C17B C18B 1.390(8)
C17B H17B 0.9500
C18B C19B 1.378(8)
C18B H18B 0.9500
C19B C20B 1.380(7)
C19B H19B 0.9500
C20B H20B 0.9500
C21B C22B 1.399(7)
C21B C38B 1.494(7)
C22B C23B 1.360(8)
C22B H22B 0.9500
C23B C24B 1.398(7)
C23B H23B 0.9500
C24B C40B 1.397(6)
C24B C25B 1.449(7)
C25B C32B 1.422(8)
C26B C31B 1.433(10)
C26B C27B 1.434(8)
C27B C28B 1.357(11)
C27B H27B 0.9500
C28B C29B 1.401(12)
C28B H28B 0.9500
C29B C30B 1.363(10)
C29B H29B 0.9500
C30B C31B 1.420(8)
C30B H30B 0.9500
C32B C33B 1.461(7)
C33B C39B 1.392(7)
C33B C34B 1.396(7)
C34B C35B 1.370(8)
C34B H34B 0.9500
C35B C36B 1.395(7)
C35B H35B 0.9500
C36B C37B 1.491(7)
C37B H37D 0.9800
C37B H37E 0.9800
C37B H37F 0.9800
C38B H38D 0.9800
C38B H38E 0.9800
C38B H38F 0.9800
C39B C40B 1.448(6)
C1S Cl1S 1.722(8)
C1S Cl2S 1.746(8)
C1S H1S1 0.9900
C1S H1S2 0.9900
C2S Cl4S 1.655(9)
C2S Cl3S 1.751(9)
C2S H2S1 0.9900
C2S H2S2 0.9900

loop_
_geom_torsion_atom_site_label_1
_geom_torsion_atom_site_label_2
_geom_torsion_atom_site_label_3
_geom_torsion_atom_site_label_4
_geom_torsion
C5A N1A C1A C2A 0.9(7)
Ru1A N1A C1A C2A 175.1(4)
N1A C1A C2A C3A -1.2(8)
C1A C2A C3A C4A 0.3(8)
C2A C3A C4A C5A 0.8(9)
C1A N1A C5A C4A 0.3(7)
Ru1A N1A C5A C4A -174.4(4)
C1A N1A C5A C6A 178.7(4)
Ru1A N1A C5A C6A 4.0(5)
C3A C4A C5A N1A -1.2(8)
C3A C4A C5A C6A -179.3(5)
C10A N2A C6A C7A 3.2(7)
Ru1A N2A C6A C7A 179.2(4)
C10A N2A C6A C5A -179.1(4)
Ru1A N2A C6A C5A -3.1(5)
N1A C5A C6A N2A -0.5(6)
C4A C5A C6A N2A 177.8(5)
N1A C5A C6A C7A 177.1(4)
C4A C5A C6A C7A -4.6(8)
N2A C6A C7A C8A -0.7(7)
C5A C6A C7A C8A -178.2(5)
C6A C7A C8A C9A -2.2(8)
C7A C8A C9A C10A 2.7(8)
C6A N2A C10A C9A -2.7(7)
Ru1A N2A C10A C9A -178.2(4)
C8A C9A C10A N2A -0.3(8)
C15A N3A C11A C12A -3.2(8)
Ru1A N3A C11A C12A -178.2(4)
N3A C11A C12A C13A 0.2(9)
C11A C12A C13A C14A 1.4(9)
C12A C13A C14A C15A 0.2(8)
C11A N3A C15A C14A 4.7(7)
Ru1A N3A C15A C14A -179.7(4)
C11A N3A C15A C16A -174.9(4)
Ru1A N3A C15A C16A 0.7(5)
C13A C14A C15A N3A -3.3(8)
C13A C14A C15A C16A 176.3(5)
C20A N4A C16A C17A -0.3(7)
Ru1A N4A C16A C17A 179.8(4)
C20A N4A C16A C15A -179.7(4)
Ru1A N4A C16A C15A 0.4(5)
N3A C15A C16A N4A -0.7(6)
C14A C15A C16A N4A 179.7(4)
N3A C15A C16A C17A 179.9(4)
C14A C15A C16A C17A 0.3(7)
N4A C16A C17A C18A -1.3(7)
C15A C16A C17A C18A 178.0(5)
C16A C17A C18A C19A 1.2(8)
C17A C18A C19A C20A 0.3(8)
C16A N4A C20A C19A 2.0(7)
Ru1A N4A C20A C19A -178.2(4)
C18A C19A C20A N4A -2.0(8)
C40A N5A C21A C22A 4.1(7)
Ru1A N5A C21A C22A -169.9(4)
C40A N5A C21A C38A -176.1(4)
Ru1A N5A C21A C38A 9.8(7)
N5A C21A C22A C23A 0.1(8)
C38A C21A C22A C23A -179.7(5)
C21A C22A C23A C24A -2.7(8)
C22A C23A C24A C40A 0.8(7)
C22A C23A C24A C25A -176.4(5)
C26A N7A C25A C32A 0.0(7)
C26A N7A C25A C24A 179.4(4)
C23A C24A C25A N7A -9.5(7)
C40A C24A C25A N7A 173.3(4)
C23A C24A C25A C32A 170.0(5)
C40A C24A C25A C32A -7.2(7)
C25A N7A C26A C31A -1.5(7)
C25A N7A C26A C27A 177.7(5)
N7A C26A C27A C28A -179.8(5)
C31A C26A C27A C28A -0.6(8)
C26A C27A C28A C29A 0.0(9)
C27A C28A C29A C30A 0.0(10)
C28A C29A C30A C31A 0.6(10)
C32A N8A C31A C26A 1.1(8)
C32A N8A C31A C30A -178.2(5)
N7A C26A C31A N8A 1.0(8)
C27A C26A C31A N8A -178.2(5)
N7A C26A C31A C30A -179.7(5)
C27A C26A C31A C30A 1.1(8)
C29A C30A C31A N8A 178.2(6)
C29A C30A C31A C26A -1.1(9)
C31A N8A C32A C25A -2.7(7)
C31A N8A C32A C33A 177.9(5)
N7A C25A C32A N8A 2.2(8)
C24A C25A C32A N8A -177.2(5)
N7A C25A C32A C33A -178.3(4)
C24A C25A C32A C33A 2.2(7)
N8A C32A C33A C34A 3.6(7)
C25A C32A C33A C34A -175.9(5)
N8A C32A C33A C39A -175.6(4)
C25A C32A C33A C39A 4.9(7)
C39A C33A C34A C35A -0.6(8)
C32A C33A C34A C35A -179.8(5)
C33A C34A C35A C36A 1.4(9)
C39A N6A C36A C35A -3.0(8)
Ru1A N6A C36A C35A 172.1(4)
C39A N6A C36A C37A 178.1(5)
Ru1A N6A C36A C37A -6.8(8)
C34A C35A C36A N6A 0.4(9)
C34A C35A C36A C37A 179.4(6)
C36A N6A C39A C33A 3.8(7)
Ru1A N6A C39A C33A -172.1(4)
C36A N6A C39A C40A -171.9(4)
Ru1A N6A C39A C40A 12.1(5)
C34A C33A C39A N6A -2.1(7)
C32A C33A C39A N6A 177.1(4)
C34A C33A C39A C40A 173.6(5)
C32A C33A C39A C40A -7.2(7)
C21A N5A C40A C24A -6.1(6)
Ru1A N5A C40A C24A 169.0(4)
C21A N5A C40A C39A 170.0(4)
Ru1A N5A C40A C39A -14.9(5)
C23A C24A C40A N5A 3.6(7)
C25A C24A C40A N5A -179.0(4)
C23A C24A C40A C39A -172.3(4)
C25A C24A C40A C39A 5.0(7)
N6A C39A C40A N5A 1.9(6)
C33A C39A C40A N5A -174.0(4)
N6A C39A C40A C24A 178.1(4)
C33A C39A C40A C24A 2.2(7)
C5B N1B C1B C2B 1.6(6)
Ru1B N1B C1B C2B -175.5(3)
N1B C1B C2B C3B -1.0(7)
C1B C2B C3B C4B -0.2(7)
C2B C3B C4B C5B 0.7(7)
C1B N1B C5B C4B -1.0(6)
Ru1B N1B C5B C4B 176.4(3)
C1B N1B C5B C6B -177.1(4)
Ru1B N1B C5B C6B 0.3(4)
C3B C4B C5B N1B -0.1(6)
C3B C4B C5B C6B 175.6(4)
C10B N2B C6B C7B -1.9(6)
Ru1B N2B C6B C7B 171.4(3)
C10B N2B C6B C5B 175.2(4)
Ru1B N2B C6B C5B -11.5(4)
N1B C5B C6B N2B 7.5(5)
C4B C5B C6B N2B -168.5(4)
N1B C5B C6B C7B -175.5(4)
C4B C5B C6B C7B 8.5(7)
N2B C6B C7B C8B 2.7(6)
C5B C6B C7B C8B -174.1(4)
C6B C7B C8B C9B -0.6(7)
C7B C8B C9B C10B -2.1(7)
C6B N2B C10B C9B -0.9(6)
Ru1B N2B C10B C9B -173.4(3)
C8B C9B C10B N2B 2.9(7)
C15B N3B C11B C12B -5.6(7)
Ru1B N3B C11B C12B 168.7(4)
N3B C11B C12B C13B 0.2(8)
C11B C12B C13B C14B 3.6(8)
C12B C13B C14B C15B -2.0(8)
C11B N3B C15B C14B 7.3(6)
Ru1B N3B C15B C14B -167.7(4)
C11B N3B C15B C16B -169.6(4)
Ru1B N3B C15B C16B 15.4(5)
C13B C14B C15B N3B -3.6(7)
C13B C14B C15B C16B 173.0(5)
C20B N4B C16B C17B -2.9(6)
Ru1B N4B C16B C17B 177.7(4)
C20B N4B C16B C15B 174.2(4)
Ru1B N4B C16B C15B -5.1(5)
N3B C15B C16B N4B -6.7(6)
C14B C15B C16B N4B 176.5(4)
N3B C15B C16B C17B 170.4(4)
C14B C15B C16B C17B -6.4(7)
N4B C16B C17B C18B 2.3(7)
C15B C16B C17B C18B -174.6(5)
C16B C17B C18B C19B -0.8(8)
C17B C18B C19B C20B 0.0(9)
C16B N4B C20B C19B 2.1(7)
Ru1B N4B C20B C19B -178.6(4)
C18B C19B C20B N4B -0.7(9)
C40B N5B C21B C22B 6.0(6)
Ru1B N5B C21B C22B -167.4(3)
C40B N5B C21B C38B -172.2(4)
Ru1B N5B C21B C38B 14.4(6)
N5B C21B C22B C23B -0.6(7)
C38B C21B C22B C23B 177.6(5)
C21B C22B C23B C24B -3.5(8)
C22B C23B C24B C40B 2.2(7)
C22B C23B C24B C25B -177.7(5)
C26B N7B C25B C32B 2.2(7)
C26B N7B C25B C24B -176.3(5)
C40B C24B C25B N7B 174.2(4)
C23B C24B C25B N7B -5.9(7)
C40B C24B C25B C32B -4.3(7)
C23B C24B C25B C32B 175.6(5)
C25B N7B C26B C31B -0.1(8)
C25B N7B C26B C27B 179.1(5)
N7B C26B C27B C28B -175.6(6)
C31B C26B C27B C28B 3.7(9)
C26B C27B C28B C29B -0.9(10)
C27B C28B C29B C30B -2.3(11)
C28B C29B C30B C31B 2.5(10)
C32B N8B C31B C30B -175.9(5)
C32B N8B C31B C26B 2.1(8)
C29B C30B C31B N8B 178.3(5)
C29B C30B C31B C26B 0.3(9)
N7B C26B C31B N8B -2.1(8)
C27B C26B C31B N8B 178.7(5)
N7B C26B C31B C30B 175.8(5)
C27B C26B C31B C30B -3.4(8)
C31B N8B C32B C25B 0.0(7)
C31B N8B C32B C33B -179.4(5)
N7B C25B C32B N8B -2.2(8)
C24B C25B C32B N8B 176.2(5)
N7B C25B C32B C33B 177.2(5)
C24B C25B C32B C33B -4.4(7)
N8B C32B C33B C39B -171.6(4)
C25B C32B C33B C39B 9.0(7)
N8B C32B C33B C34B 8.5(7)
C25B C32B C33B C34B -170.9(5)
C39B C33B C34B C35B -3.2(8)
C32B C33B C34B C35B 176.6(5)
C33B C34B C35B C36B 4.5(8)
C39B N6B C36B C35B -5.7(7)
Ru1B N6B C36B C35B 161.7(4)
C39B N6B C36B C37B 173.3(5)
Ru1B N6B C36B C37B -19.4(7)
C34B C35B C36B N6B 0.0(8)
C34B C35B C36B C37B -178.9(5)
C36B N6B C39B C33B 7.1(7)
Ru1B N6B C39B C33B -162.8(4)
C36B N6B C39B C40B -170.7(4)
Ru1B N6B C39B C40B 19.5(5)
C34B C33B C39B N6B -2.6(7)
C32B C33B C39B N6B 177.5(4)
C34B C33B C39B C40B 175.0(4)
C32B C33B C39B C40B -4.8(7)
C21B N5B C40B C24B -7.5(6)
Ru1B N5B C40B C24B 167.1(4)
C21B N5B C40B C39B 167.5(4)
Ru1B N5B C40B C39B -17.9(5)
C23B C24B C40B N5B 3.5(7)
C25B C24B C40B N5B -176.7(4)
C23B C24B C40B C39B -171.4(4)
C25B C24B C40B C39B 8.5(7)
N6B C39B C40B N5B -1.3(6)
C33B C39B C40B N5B -179.1(4)
N6B C39B C40B C24B 173.9(4)
C33B C39B C40B C24B -3.9(7)
